data_7060841
loop_
_publ_author_name
'Mason, Helen E.'
'Musselle-Sexton, Jake R. C.'
'Howard, Judith A. K.'
'Probert, Michael R.'
'Sparkes, Hazel A.'

_publ_section_title
;
 Structural studies into the spin crossover behaviour of Fe(abpt)2(NCS)2
 polymorphs B and D
;
_journal_issue 31
_journal_name_full 'New Journal of Chemistry'
_journal_page_first 14014
_journal_page_last 14023
_journal_paper_doi 10.1039/D1NJ02607K
_journal_volume 45
_journal_year 2021
_chemical_formula_moiety '2(C13 H10 Fe0.5 N7 S)'
_chemical_formula_sum 'C26 H20 Fe N14 S2'
_chemical_formula_weight 648.53
_space_group_crystal_system monoclinic
_space_group_IT_number 14
_space_group_name_Hall '-P 2ybc'
_space_group_name_H-M_alt 'P 1 21/c 1'
_atom_sites_solution_hydrogens mixed
_atom_sites_solution_primary direct
_audit_creation_date 2020-01-22
_audit_creation_method
;
Olex2 1.3
(compiled Nov 21 2019 18:26:39 for OlexSys, GUI svn.r6003)
;
_audit_update_record
;
2021-05-27 deposited with the CCDC.	2021-07-12 downloaded from the CCDC.
;
_cell_angle_alpha 90
_cell_angle_beta 107.3830(10)
_cell_angle_gamma 90
_cell_formula_units_Z 4
_cell_length_a 10.7982(4)
_cell_length_b 15.8008(5)
_cell_length_c 17.1570(6)
_cell_measurement_reflns_used 7657
_cell_measurement_temperature 150(2)
_cell_measurement_theta_max 28.27
_cell_measurement_theta_min 2.36
_cell_volume 2793.64(17)
_computing_molecular_graphics 'Olex2 1.3 (Dolomanov et al., 2009)'
_computing_publication_material 'Olex2 1.3 (Dolomanov et al., 2009)'
_computing_structure_refinement 'SHELXL 2017/1 (Sheldrick, 2015)'
_computing_structure_solution 'SHELXS  (Sheldrick, 2008)'
_diffrn_ambient_temperature 150(2)
_diffrn_detector 'CCD area detector'
_diffrn_detector_area_resol_mean 7.9
_diffrn_detector_type 'Bruker SMART CCD 1K area detector'
_diffrn_measured_fraction_theta_full 0.999
_diffrn_measured_fraction_theta_max 0.999
_diffrn_measurement_device 'three-circle diffractometer'
_diffrn_measurement_device_type 'Bruker SMART CCD 1K area detector'
_diffrn_measurement_method 'phi and omega scans'
_diffrn_radiation_monochromator graphite
_diffrn_radiation_probe x-ray
_diffrn_radiation_type MoK\a
_diffrn_radiation_wavelength 0.71073
_diffrn_reflns_av_R_equivalents 0.0323
_diffrn_reflns_av_unetI/netI 0.0241
_diffrn_reflns_Laue_measured_fraction_full 0.999
_diffrn_reflns_Laue_measured_fraction_max 0.999
_diffrn_reflns_limit_h_max 13
_diffrn_reflns_limit_h_min -13
_diffrn_reflns_limit_k_max 19
_diffrn_reflns_limit_k_min -19
_diffrn_reflns_limit_l_max 21
_diffrn_reflns_limit_l_min -21
_diffrn_reflns_number 27288
_diffrn_reflns_point_group_measured_fraction_full 0.999
_diffrn_reflns_point_group_measured_fraction_max 0.999
_diffrn_reflns_theta_full 26.000
_diffrn_reflns_theta_max 26.370
_diffrn_reflns_theta_min 1.791
_diffrn_source 'sealed X-ray tube'
_diffrn_source_current 40.0
_diffrn_source_power 2.0
_diffrn_source_target Mo
_diffrn_source_voltage 50.0
_exptl_absorpt_coefficient_mu 0.736
_exptl_absorpt_correction_T_max 0.8569
_exptl_absorpt_correction_T_min 0.5919
_exptl_absorpt_correction_type multi-scan
_exptl_absorpt_process_details
;
SADABS-2006/1 (Bruker,2006) was used for absorption correction.
R(int) was 0.0570 before and 0.0303 after correction.
The Ratio of minimum to maximum transmission is 0.6907.
The \l/2 correction factor is 0.0015.
;
_exptl_crystal_colour red
_exptl_crystal_colour_primary red
_exptl_crystal_density_diffrn 1.542
_exptl_crystal_description block
_exptl_crystal_F_000 1328
_exptl_crystal_size_max 0.4
_exptl_crystal_size_mid 0.24
_exptl_crystal_size_min 0.16
_refine_diff_density_max 0.256
_refine_diff_density_min -0.364
_refine_diff_density_rms 0.047
_refine_ls_extinction_method none
_refine_ls_goodness_of_fit_ref 1.024
_refine_ls_hydrogen_treatment mixed
_refine_ls_matrix_type full
_refine_ls_number_parameters 407
_refine_ls_number_reflns 5709
_refine_ls_number_restraints 7
_refine_ls_restrained_S_all 1.025
_refine_ls_R_factor_all 0.0363
_refine_ls_R_factor_gt 0.0285
_refine_ls_shift/su_max 0.000
_refine_ls_shift/su_mean 0.000
_refine_ls_structure_factor_coef Fsqd
_refine_ls_weighting_details 'w=1/[\s^2^(Fo^2^)+(0.0315P)^2^+1.4688P] where P=(Fo^2^+2Fc^2^)/3'
_refine_ls_weighting_scheme calc
_refine_ls_wR_factor_gt 0.0683
_refine_ls_wR_factor_ref 0.0720
_reflns_Friedel_coverage 0.000
_reflns_number_gt 4874
_reflns_number_total 5709
_reflns_threshold_expression 'I > 2\s(I)'
_cod_data_source_file d1nj02607k2.cif
_cod_data_source_block D_150K
_cod_depositor_comments 'Adding full bibliography for 7060820--7060846.cif.'
_cod_database_code 7060841
_shelx_shelxl_version_number 2017/1
_shelx_space_group_comment
;
The symmetry employed for this shelxl refinement is uniquely defined
by the following loop, which should always be used as a source of
symmetry information in preference to the above space-group names.
They are only intended as comments.
;
_shelx_estimated_absorpt_t_max 0.891
_shelx_estimated_absorpt_t_min 0.757
_olex2_refinement_description
;
1. Fixed Uiso
 At 1.2 times of:
  All C(H) groups, All N(H,H) groups
2. Restrained distances
 N13-H13A \\sim N13-H13B \\sim N6-H6A \\sim N6-H6B
 with sigma of 0.01
 S2-C14 \\sim S2A-C14
 with sigma of 0.02
3. Uiso/Uaniso restraints and constraints
Uanis(S2) = Uanis(S2A)
4. Others
 Sof(S2A)=1-FVAR(1)
 Sof(S2)=FVAR(1)
5.a Aromatic/amide H refined with riding coordinates:
 C2(H2), C3(H3), C4(H4), C5(H5), C15(H15), C16(H16), C17(H17), C18(H18),
 C23(H23), C24(H24), C25(H25), C26(H26), C13(H13), C12(H12), C10(H10), C11(H11)
;
_olex2_submission_special_instructions 'No special instructions were received'

loop_
_space_group_symop_operation_xyz
'x, y, z'
'-x, y+1/2, -z+1/2'
'-x, -y, -z'
'x, -y-1/2, z-1/2'

loop_
_atom_site_label
_atom_site_type_symbol
_atom_site_fract_x
_atom_site_fract_y
_atom_site_fract_z
_atom_site_U_iso_or_equiv
_atom_site_adp_type
_atom_site_occupancy
_atom_site_site_symmetry_order
_atom_site_calc_flag
_atom_site_refinement_flags_posn
_atom_site_refinement_flags_adp
_atom_site_refinement_flags_occupancy
_atom_site_disorder_assembly
_atom_site_disorder_group
Fe1 Fe 0.000000 0.500000 0.000000 0.01748(8) Uani 1 2 d S . P . .
Fe2 Fe 0.000000 0.500000 0.500000 0.01683(8) Uani 1 2 d S . P . .
S1 S -0.16806(4) 0.43258(3) 0.22661(3) 0.02612(10) Uani 1 1 d . . . . .
S2 S 0.43630(14) 0.5513(2) 0.66861(8) 0.0375(4) Uani 0.890(13) 1 d D . P A 1
N1 N -0.04882(15) 0.46155(10) 0.10516(9) 0.0279(3) Uani 1 1 d . . . . .
N2 N 0.13110(13) 0.59848(9) 0.07253(8) 0.0200(3) Uani 1 1 d . . . . .
N3 N 0.18770(13) 0.44049(8) 0.04093(8) 0.0218(3) Uani 1 1 d . . . . .
N4 N 0.23799(13) 0.36567(9) 0.02311(9) 0.0242(3) Uani 1 1 d . . . . .
N5 N 0.39816(12) 0.45159(9) 0.08469(8) 0.0215(3) Uani 1 1 d . . . . .
N6 N 0.52358(14) 0.48618(10) 0.12137(10) 0.0296(3) Uani 1 1 d D . . . .
H6A H 0.541(2) 0.4729(13) 0.1736(8) 0.036 Uiso 1 1 d D U . . .
H6B H 0.5724(18) 0.4551(12) 0.0998(12) 0.036 Uiso 1 1 d D U . . .
N8 N 0.18018(14) 0.52463(9) 0.57173(8) 0.0251(3) Uani 1 1 d . . . . .
N9 N 0.00971(13) 0.60121(9) 0.42744(8) 0.0232(3) Uani 1 1 d . . . . .
N10 N 0.08145(13) 0.44535(8) 0.41991(8) 0.0210(3) Uani 1 1 d . . . . .
N11 N 0.12482(13) 0.36650(9) 0.40653(8) 0.0227(3) Uani 1 1 d . . . . .
N12 N 0.17001(13) 0.45781(9) 0.32191(8) 0.0213(3) Uani 1 1 d . . . . .
N13 N 0.21184(16) 0.49698(10) 0.25991(10) 0.0310(4) Uani 1 1 d D . . . .
H13A H 0.1545(17) 0.4823(13) 0.2136(9) 0.037 Uiso 1 1 d D U . . .
H13B H 0.2813(15) 0.4705(13) 0.2570(13) 0.037 Uiso 1 1 d D U . . .
N14 N 0.29334(14) 0.32415(10) 0.25637(9) 0.0279(3) Uani 1 1 d . . . . .
C1 C -0.10019(16) 0.44924(10) 0.15524(10) 0.0214(3) Uani 1 1 d . . . . .
C2 C 0.09456(17) 0.67525(11) 0.08996(10) 0.0242(4) Uani 1 1 d . . . . .
H2 H 0.005000 0.689385 0.071414 0.029 Uiso 1 1 calc R U . . .
C3 C 0.18153(19) 0.73526(11) 0.13393(11) 0.0303(4) Uani 1 1 d . . . . .
H3 H 0.152377 0.789400 0.144985 0.036 Uiso 1 1 calc R U . . .
C4 C 0.31092(19) 0.71433(12) 0.16106(12) 0.0361(4) Uani 1 1 d . . . . .
H4 H 0.372656 0.754228 0.191135 0.043 Uiso 1 1 calc R U . . .
C5 C 0.35104(18) 0.63482(12) 0.14441(11) 0.0309(4) Uani 1 1 d . . . . .
H5 H 0.440019 0.619271 0.163346 0.037 Uiso 1 1 calc R U . . .
C6 C 0.25880(15) 0.57853(10) 0.09962(9) 0.0210(3) Uani 1 1 d . . . . .
C7 C 0.28410(15) 0.49214(10) 0.07681(10) 0.0203(3) Uani 1 1 d . . . . .
C8 C 0.36528(16) 0.37338(11) 0.05009(10) 0.0224(3) Uani 1 1 d . . . . .
C14 C 0.28654(17) 0.53359(11) 0.61183(10) 0.0246(4) Uani 1 1 d D . . . .
C15 C -0.03497(17) 0.67906(11) 0.43366(11) 0.0287(4) Uani 1 1 d . . . . .
H15 H -0.077808 0.689172 0.473741 0.034 Uiso 1 1 calc R U . . .
C16 C -0.02158(18) 0.74543(11) 0.38439(12) 0.0320(4) Uani 1 1 d . . . . .
H16 H -0.053658 0.800105 0.390984 0.038 Uiso 1 1 calc R U . . .
C17 C 0.03921(18) 0.73087(11) 0.32545(12) 0.0334(4) Uani 1 1 d . . . . .
H17 H 0.049696 0.775613 0.290965 0.040 Uiso 1 1 calc R U . . .
C18 C 0.08493(17) 0.65040(11) 0.31690(11) 0.0291(4) Uani 1 1 d . . . . .
H18 H 0.126466 0.638923 0.276421 0.035 Uiso 1 1 calc R U . . .
C19 C 0.06848(15) 0.58727(10) 0.36884(10) 0.0222(3) Uani 1 1 d . . . . .
C20 C 0.10866(16) 0.49936(10) 0.36882(10) 0.0207(3) Uani 1 1 d . . . . .
C21 C 0.17765(15) 0.37492(10) 0.34648(10) 0.0214(3) Uani 1 1 d . . . . .
C22 C 0.23376(15) 0.30500(11) 0.31246(10) 0.0222(3) Uani 1 1 d . . . . .
C23 C 0.3398(2) 0.25926(13) 0.22365(11) 0.0354(4) Uani 1 1 d . . . . .
H23 H 0.383811 0.271654 0.184646 0.042 Uiso 1 1 calc R U . . .
C24 C 0.32792(18) 0.17549(13) 0.24279(11) 0.0338(4) Uani 1 1 d . . . . .
H24 H 0.359433 0.131621 0.215923 0.041 Uiso 1 1 calc R U . . .
C25 C 0.26895(18) 0.15691(12) 0.30214(12) 0.0332(4) Uani 1 1 d . . . . .
H25 H 0.261142 0.099993 0.317891 0.040 Uiso 1 1 calc R U . . .
C26 C 0.22178(17) 0.22253(11) 0.33795(11) 0.0290(4) Uani 1 1 d . . . . .
H26 H 0.181778 0.211699 0.379310 0.035 Uiso 1 1 calc R U . . .
N7 N 0.57631(14) 0.33482(10) 0.04485(9) 0.0309(3) Uani 1 1 d . . . . .
C9 C 0.45681(16) 0.30766(12) 0.04144(10) 0.0257(4) Uani 1 1 d . . . . .
C13 C 0.41708(19) 0.22418(13) 0.02869(12) 0.0352(4) Uani 1 1 d . . . . .
H13 H 0.331910 0.207797 0.027543 0.042 Uiso 1 1 calc R U . . .
C12 C 0.5054(2) 0.16525(15) 0.01765(13) 0.0461(6) Uani 1 1 d . . . . .
H12 H 0.481691 0.107389 0.008234 0.055 Uiso 1 1 calc R U . . .
C10 C 0.6599(2) 0.27613(15) 0.03499(12) 0.0393(5) Uani 1 1 d . . . . .
H10 H 0.745434 0.293506 0.038111 0.047 Uiso 1 1 calc R U . . .
C11 C 0.6284(2) 0.19211(15) 0.02059(12) 0.0458(6) Uani 1 1 d . . . . .
H11 H 0.690475 0.153020 0.012768 0.055 Uiso 1 1 calc R U . . .
S2A S 0.4486(9) 0.5245(13) 0.6614(7) 0.0375(4) Uani 0.110(13) 1 d D . P A 2

loop_
_atom_site_aniso_label
_atom_site_aniso_U_11
_atom_site_aniso_U_22
_atom_site_aniso_U_33
_atom_site_aniso_U_23
_atom_site_aniso_U_13
_atom_site_aniso_U_12
Fe1 0.01575(16) 0.01779(17) 0.01962(16) -0.00081(12) 0.00636(12) 0.00068(12)
Fe2 0.01896(17) 0.01457(16) 0.01718(16) 0.00065(12) 0.00575(12) -0.00033(12)
S1 0.0272(2) 0.0285(2) 0.0258(2) 0.00348(17) 0.01280(17) 0.00330(18)
S2 0.0238(3) 0.0494(11) 0.0378(3) 0.0080(5) 0.0071(2) -0.0010(5)
N1 0.0326(8) 0.0270(8) 0.0273(8) 0.0000(6) 0.0135(6) -0.0005(7)
N2 0.0208(7) 0.0197(7) 0.0209(7) 0.0000(5) 0.0085(5) 0.0015(6)
N3 0.0197(7) 0.0184(7) 0.0271(7) -0.0027(6) 0.0070(6) 0.0022(6)
N4 0.0219(7) 0.0215(7) 0.0293(7) -0.0042(6) 0.0079(6) 0.0045(6)
N5 0.0158(7) 0.0236(8) 0.0242(7) -0.0003(6) 0.0044(5) 0.0009(6)
N6 0.0159(7) 0.0329(9) 0.0365(9) -0.0031(7) 0.0024(6) -0.0013(6)
N8 0.0300(8) 0.0237(8) 0.0227(7) 0.0017(6) 0.0093(6) -0.0002(6)
N9 0.0205(7) 0.0179(7) 0.0276(7) -0.0027(6) 0.0019(6) -0.0005(6)
N10 0.0226(7) 0.0160(7) 0.0231(7) 0.0019(5) 0.0050(6) -0.0012(5)
N11 0.0240(7) 0.0186(7) 0.0250(7) 0.0010(6) 0.0066(6) 0.0006(6)
N12 0.0204(7) 0.0202(7) 0.0230(7) 0.0046(5) 0.0061(5) -0.0001(6)
N13 0.0328(9) 0.0336(9) 0.0309(8) 0.0122(7) 0.0162(7) 0.0021(7)
N14 0.0304(8) 0.0278(8) 0.0263(7) 0.0014(6) 0.0097(6) 0.0028(7)
C1 0.0226(8) 0.0179(8) 0.0218(8) -0.0017(6) 0.0037(7) 0.0014(6)
C2 0.0261(9) 0.0225(9) 0.0261(8) -0.0003(7) 0.0110(7) 0.0025(7)
C3 0.0374(10) 0.0207(9) 0.0341(10) -0.0060(7) 0.0128(8) 0.0007(8)
C4 0.0340(10) 0.0279(10) 0.0422(11) -0.0117(8) 0.0050(8) -0.0071(8)
C5 0.0233(9) 0.0300(10) 0.0363(10) -0.0055(8) 0.0042(7) -0.0026(8)
C6 0.0209(8) 0.0212(8) 0.0211(8) 0.0010(6) 0.0067(6) 0.0002(7)
C7 0.0176(8) 0.0226(9) 0.0198(8) 0.0011(6) 0.0044(6) 0.0018(6)
C8 0.0209(8) 0.0237(9) 0.0220(8) 0.0001(6) 0.0059(7) 0.0027(7)
C14 0.0311(10) 0.0212(9) 0.0249(8) 0.0045(7) 0.0135(8) 0.0009(7)
C15 0.0267(9) 0.0182(9) 0.0358(10) -0.0039(7) 0.0013(7) 0.0011(7)
C16 0.0292(10) 0.0179(9) 0.0405(11) -0.0014(7) -0.0024(8) 0.0001(7)
C17 0.0324(10) 0.0196(9) 0.0388(11) 0.0091(8) -0.0035(8) -0.0068(8)
C18 0.0279(9) 0.0242(9) 0.0313(9) 0.0066(7) 0.0029(7) -0.0046(7)
C19 0.0189(8) 0.0191(8) 0.0246(8) 0.0024(6) 0.0003(6) -0.0029(6)
C20 0.0193(8) 0.0203(8) 0.0203(8) 0.0016(6) 0.0028(6) -0.0023(7)
C21 0.0204(8) 0.0191(8) 0.0219(8) 0.0025(6) 0.0020(6) -0.0007(6)
C22 0.0185(8) 0.0236(9) 0.0213(8) -0.0002(6) 0.0011(6) -0.0006(7)
C23 0.0388(11) 0.0418(12) 0.0272(9) 0.0023(8) 0.0124(8) 0.0104(9)
C24 0.0314(10) 0.0334(11) 0.0319(10) -0.0046(8) 0.0024(8) 0.0105(8)
C25 0.0293(10) 0.0239(10) 0.0427(11) 0.0013(8) 0.0052(8) 0.0032(8)
C26 0.0277(9) 0.0251(9) 0.0343(10) 0.0042(8) 0.0096(8) 0.0024(8)
N7 0.0231(8) 0.0424(9) 0.0268(8) 0.0009(7) 0.0068(6) 0.0107(7)
C9 0.0241(9) 0.0321(10) 0.0193(8) -0.0012(7) 0.0040(7) 0.0093(7)
C13 0.0305(10) 0.0330(10) 0.0385(11) -0.0090(8) 0.0050(8) 0.0088(8)
C12 0.0489(13) 0.0389(12) 0.0437(12) -0.0145(9) 0.0035(10) 0.0180(10)
C10 0.0290(10) 0.0568(14) 0.0317(10) -0.0010(9) 0.0085(8) 0.0192(9)
C11 0.0394(12) 0.0584(15) 0.0351(11) -0.0089(10) 0.0044(9) 0.0292(11)
S2A 0.0238(3) 0.0494(11) 0.0378(3) 0.0080(5) 0.0071(2) -0.0010(5)

loop_
_atom_type_symbol
_atom_type_description
_atom_type_scat_dispersion_real
_atom_type_scat_dispersion_imag
_atom_type_scat_source
C C 0.0033 0.0016 'International Tables Vol C Tables 4.2.6.8 and 6.1.1.4'
H H 0.0000 0.0000 'International Tables Vol C Tables 4.2.6.8 and 6.1.1.4'
Fe Fe 0.3463 0.8444 'International Tables Vol C Tables 4.2.6.8 and 6.1.1.4'
N N 0.0061 0.0033 'International Tables Vol C Tables 4.2.6.8 and 6.1.1.4'
S S 0.1246 0.1234 'International Tables Vol C Tables 4.2.6.8 and 6.1.1.4'

loop_
_geom_angle_atom_site_label_1
_geom_angle_atom_site_label_2
_geom_angle_atom_site_label_3
_geom_angle
_geom_angle_site_symmetry_1
_geom_angle_site_symmetry_3
_geom_angle_publ_flag
N1 Fe1 N1 180.0 . 3_565 ?
N1 Fe1 N2 90.17(5) . . ?
N1 Fe1 N2 89.84(5) . 3_565 ?
N1 Fe1 N2 90.16(5) 3_565 3_565 ?
N1 Fe1 N2 89.83(5) 3_565 . ?
N1 Fe1 N3 87.33(6) . 3_565 ?
N1 Fe1 N3 87.33(6) 3_565 . ?
N1 Fe1 N3 92.67(6) . . ?
N1 Fe1 N3 92.67(6) 3_565 3_565 ?
N2 Fe1 N2 180.0 . 3_565 ?
N3 Fe1 N2 75.08(5) 3_565 3_565 ?
N3 Fe1 N2 75.08(5) . . ?
N3 Fe1 N2 104.92(5) . 3_565 ?
N3 Fe1 N2 104.92(5) 3_565 . ?
N3 Fe1 N3 180.00(6) 3_565 . ?
N8 Fe2 N8 180.00(5) . 3_566 ?
N8 Fe2 N9 90.29(6) . . ?
N8 Fe2 N9 90.29(6) 3_566 3_566 ?
N8 Fe2 N9 89.71(5) . 3_566 ?
N8 Fe2 N9 89.71(5) 3_566 . ?
N8 Fe2 N10 87.76(6) . . ?
N8 Fe2 N10 92.24(6) . 3_566 ?
N8 Fe2 N10 87.76(6) 3_566 3_566 ?
N8 Fe2 N10 92.24(6) 3_566 . ?
N9 Fe2 N9 180.0 . 3_566 ?
N10 Fe2 N9 79.03(5) 3_566 3_566 ?
N10 Fe2 N9 100.97(5) 3_566 . ?
N10 Fe2 N9 100.97(5) . 3_566 ?
N10 Fe2 N9 79.03(5) . . ?
N10 Fe2 N10 180.0 . 3_566 ?
C1 N1 Fe1 165.54(14) . . ?
C2 N2 Fe1 125.48(11) . . ?
C2 N2 C6 118.21(14) . . ?
C6 N2 Fe1 116.29(10) . . ?
N4 N3 Fe1 134.42(10) . . ?
C7 N3 Fe1 114.59(10) . . ?
C7 N3 N4 109.06(13) . . ?
C8 N4 N3 106.41(13) . . ?
C7 N5 N6 125.34(14) . . ?
C7 N5 C8 105.79(13) . . ?
C8 N5 N6 128.87(14) . . ?
N5 N6 H6A 104.4(14) . . ?
N5 N6 H6B 102.2(14) . . ?
H6A N6 H6B 108.5(19) . . ?
C14 N8 Fe2 175.46(15) . . ?
C15 N9 Fe2 125.76(12) . . ?
C15 N9 C19 117.90(15) . . ?
C19 N9 Fe2 116.33(11) . . ?
N11 N10 Fe2 137.41(10) . . ?
C20 N10 Fe2 113.71(11) . . ?
C20 N10 N11 108.73(13) . . ?
C21 N11 N10 106.64(13) . . ?
C20 N12 N13 123.82(14) . . ?
C20 N12 C21 105.99(13) . . ?
C21 N12 N13 130.18(14) . . ?
N12 N13 H13A 105.5(14) . . ?
N12 N13 H13B 107.8(14) . . ?
H13A N13 H13B 102(2) . . ?
C23 N14 C22 116.65(16) . . ?
N1 C1 S1 178.53(16) . . ?
N2 C2 H2 118.5 . . ?
N2 C2 C3 122.99(16) . . ?
C3 C2 H2 118.5 . . ?
C2 C3 H3 120.9 . . ?
C4 C3 C2 118.29(17) . . ?
C4 C3 H3 120.9 . . ?
C3 C4 H4 120.1 . . ?
C3 C4 C5 119.79(17) . . ?
C5 C4 H4 120.1 . . ?
C4 C5 H5 120.7 . . ?
C6 C5 C4 118.64(17) . . ?
C6 C5 H5 120.7 . . ?
N2 C6 C5 122.07(15) . . ?
N2 C6 C7 112.12(14) . . ?
C5 C6 C7 125.80(15) . . ?
N3 C7 N5 108.64(14) . . ?
N3 C7 C6 121.00(14) . . ?
N5 C7 C6 130.34(15) . . ?
N4 C8 N5 110.08(14) . . ?
N4 C8 C9 124.09(15) . . ?
N5 C8 C9 125.80(15) . . ?
N8 C14 S2 177.2(2) . . ?
N8 C14 S2A 166.5(8) . . ?
N9 C15 H15 118.5 . . ?
N9 C15 C16 122.91(18) . . ?
C16 C15 H15 118.5 . . ?
C15 C16 H16 120.6 . . ?
C17 C16 C15 118.80(17) . . ?
C17 C16 H16 120.6 . . ?
C16 C17 H17 120.2 . . ?
C16 C17 C18 119.50(17) . . ?
C18 C17 H17 120.2 . . ?
C17 C18 H18 120.8 . . ?
C19 C18 C17 118.31(18) . . ?
C19 C18 H18 120.8 . . ?
N9 C19 C18 122.57(16) . . ?
N9 C19 C20 111.12(14) . . ?
C18 C19 C20 126.31(16) . . ?
N10 C20 N12 109.09(14) . . ?
N10 C20 C19 119.49(15) . . ?
N12 C20 C19 131.40(15) . . ?
N11 C21 N12 109.55(14) . . ?
N11 C21 C22 124.08(15) . . ?
N12 C21 C22 126.37(15) . . ?
N14 C22 C21 117.40(15) . . ?
N14 C22 C26 123.05(16) . . ?
C26 C22 C21 119.54(15) . . ?
N14 C23 H23 117.9 . . ?
N14 C23 C24 124.28(18) . . ?
C24 C23 H23 117.9 . . ?
C23 C24 H24 120.8 . . ?
C23 C24 C25 118.34(18) . . ?
C25 C24 H24 120.8 . . ?
C24 C25 H25 120.6 . . ?
C26 C25 C24 118.75(18) . . ?
C26 C25 H25 120.6 . . ?
C22 C26 H26 120.6 . . ?
C25 C26 C22 118.86(17) . . ?
C25 C26 H26 120.6 . . ?
C10 N7 C9 116.58(18) . . ?
N7 C9 C8 115.79(16) . . ?
N7 C9 C13 124.00(16) . . ?
C13 C9 C8 120.18(16) . . ?
C9 C13 H13 121.0 . . ?
C9 C13 C12 118.0(2) . . ?
C12 C13 H13 121.0 . . ?
C13 C12 H12 120.6 . . ?
C11 C12 C13 118.8(2) . . ?
C11 C12 H12 120.6 . . ?
N7 C10 H10 118.2 . . ?
N7 C10 C11 123.5(2) . . ?
C11 C10 H10 118.2 . . ?
C12 C11 H11 120.4 . . ?
C10 C11 C12 119.13(18) . . ?
C10 C11 H11 120.4 . . ?

loop_
_geom_bond_atom_site_label_1
_geom_bond_atom_site_label_2
_geom_bond_distance
_geom_bond_site_symmetry_2
_geom_bond_publ_flag
Fe1 N1 2.1145(14) . ?
Fe1 N1 2.1145(14) 3_565 ?
Fe1 N2 2.2184(13) . ?
Fe1 N2 2.2184(13) 3_565 ?
Fe1 N3 2.1529(13) 3_565 ?
Fe1 N3 2.1529(13) . ?
Fe2 N8 2.0052(15) . ?
Fe2 N8 2.0052(15) 3_566 ?
Fe2 N9 2.0485(14) 3_566 ?
Fe2 N9 2.0484(14) . ?
Fe2 N10 2.0322(14) . ?
Fe2 N10 2.0322(14) 3_566 ?
S1 C1 1.6254(17) . ?
S2 C14 1.644(2) . ?
N1 C1 1.170(2) . ?
N2 C2 1.337(2) . ?
N2 C6 1.354(2) . ?
N3 N4 1.3730(19) . ?
N3 C7 1.321(2) . ?
N4 C8 1.318(2) . ?
N5 N6 1.4211(19) . ?
N5 C7 1.359(2) . ?
N5 C8 1.371(2) . ?
N6 H6A 0.883(12) . ?
N6 H6B 0.879(12) . ?
N8 C14 1.158(2) . ?
N9 C15 1.337(2) . ?
N9 C19 1.358(2) . ?
N10 N11 1.3742(19) . ?
N10 C20 1.318(2) . ?
N11 C21 1.325(2) . ?
N12 N13 1.4163(19) . ?
N12 C20 1.355(2) . ?
N12 C21 1.371(2) . ?
N13 H13A 0.880(12) . ?
N13 H13B 0.873(12) . ?
N14 C22 1.342(2) . ?
N14 C23 1.336(2) . ?
C2 H2 0.9500 . ?
C2 C3 1.388(2) . ?
C3 H3 0.9500 . ?
C3 C4 1.375(3) . ?
C4 H4 0.9500 . ?
C4 C5 1.386(3) . ?
C5 H5 0.9500 . ?
C5 C6 1.384(2) . ?
C6 C7 1.468(2) . ?
C8 C9 1.471(2) . ?
C14 S2A 1.708(10) . ?
C15 H15 0.9500 . ?
C15 C16 1.381(3) . ?
C16 H16 0.9500 . ?
C16 C17 1.380(3) . ?
C17 H17 0.9500 . ?
C17 C18 1.388(3) . ?
C18 H18 0.9500 . ?
C18 C19 1.384(2) . ?
C19 C20 1.455(2) . ?
C21 C22 1.463(2) . ?
C22 C26 1.393(2) . ?
C23 H23 0.9500 . ?
C23 C24 1.379(3) . ?
C24 H24 0.9500 . ?
C24 C25 1.384(3) . ?
C25 H25 0.9500 . ?
C25 C26 1.378(3) . ?
C26 H26 0.9500 . ?
N7 C9 1.344(2) . ?
N7 C10 1.339(2) . ?
C9 C13 1.384(3) . ?
C13 H13 0.9500 . ?
C13 C12 1.385(3) . ?
C12 H12 0.9500 . ?
C12 C11 1.381(3) . ?
C10 H10 0.9500 . ?
C10 C11 1.374(3) . ?
C11 H11 0.9500 . ?

loop_
_geom_hbond_atom_site_label_D
_geom_hbond_atom_site_label_H
_geom_hbond_atom_site_label_A
_geom_hbond_distance_DH
_geom_hbond_distance_HA
_geom_hbond_distance_DA
_geom_hbond_angle_DHA
_geom_hbond_site_symmetry_A
_geom_hbond_publ_flag
N6 H6A S2 0.883(12) 2.673(12) 3.548(2) 170.8(18) 3_666 yes
N6 H6B S1 0.879(12) 3.01(2) 3.3871(16) 107.9(15) 1_655 yes
N6 H6B N7 0.879(12) 2.128(16) 2.866(2) 141.2(18) . yes
N13 H13B N14 0.873(12) 2.32(2) 2.875(2) 121.9(17) . yes

loop_
_geom_torsion_atom_site_label_1
_geom_torsion_atom_site_label_2
_geom_torsion_atom_site_label_3
_geom_torsion_atom_site_label_4
_geom_torsion
_geom_torsion_site_symmetry_1
_geom_torsion_site_symmetry_2
_geom_torsion_site_symmetry_3
_geom_torsion_site_symmetry_4
_geom_torsion_publ_flag
Fe1 N2 C2 C3 -178.27(13) . . . . ?
Fe1 N2 C6 C5 178.96(13) . . . . ?
Fe1 N2 C6 C7 -1.87(17) . . . . ?
Fe1 N3 N4 C8 163.70(12) . . . . ?
Fe1 N3 C7 N5 -167.90(10) . . . . ?
Fe1 N3 C7 C6 10.82(19) . . . . ?
Fe2 N9 C15 C16 177.81(13) . . . . ?
Fe2 N9 C19 C18 -178.26(13) . . . . ?
Fe2 N9 C19 C20 2.18(17) . . . . ?
Fe2 N10 N11 C21 -175.21(12) . . . . ?
Fe2 N10 C20 N12 176.01(10) . . . . ?
Fe2 N10 C20 C19 -5.77(19) . . . . ?
N2 C2 C3 C4 -0.4(3) . . . . ?
N2 C6 C7 N3 -6.0(2) . . . . ?
N2 C6 C7 N5 172.44(15) . . . . ?
N3 N4 C8 N5 -0.17(18) . . . . ?
N3 N4 C8 C9 -178.51(15) . . . . ?
N4 N3 C7 N5 -1.38(18) . . . . ?
N4 N3 C7 C6 177.34(14) . . . . ?
N4 C8 C9 N7 157.18(16) . . . . ?
N4 C8 C9 C13 -21.3(3) . . . . ?
N5 C8 C9 N7 -20.9(2) . . . . ?
N5 C8 C9 C13 160.60(17) . . . . ?
N6 N5 C7 N3 -179.14(14) . . . . ?
N6 N5 C7 C6 2.3(3) . . . . ?
N6 N5 C8 N4 179.75(15) . . . . ?
N6 N5 C8 C9 -2.0(3) . . . . ?
N9 C15 C16 C17 0.7(3) . . . . ?
N9 C19 C20 N10 2.4(2) . . . . ?
N9 C19 C20 N12 -179.82(16) . . . . ?
N10 N11 C21 N12 0.64(17) . . . . ?
N10 N11 C21 C22 -178.88(14) . . . . ?
N11 N10 C20 N12 -0.29(18) . . . . ?
N11 N10 C20 C19 177.94(13) . . . . ?
N11 C21 C22 N14 -174.66(15) . . . . ?
N11 C21 C22 C26 6.4(2) . . . . ?
N12 C21 C22 N14 5.9(2) . . . . ?
N12 C21 C22 C26 -173.07(16) . . . . ?
N13 N12 C20 N10 179.35(14) . . . . ?
N13 N12 C20 C19 1.4(3) . . . . ?
N13 N12 C21 N11 -179.39(15) . . . . ?
N13 N12 C21 C22 0.1(3) . . . . ?
N14 C22 C26 C25 -2.4(3) . . . . ?
N14 C23 C24 C25 -2.8(3) . . . . ?
C2 N2 C6 C5 0.1(2) . . . . ?
C2 N2 C6 C7 179.31(14) . . . . ?
C2 C3 C4 C5 -0.2(3) . . . . ?
C3 C4 C5 C6 0.8(3) . . . . ?
C4 C5 C6 N2 -0.7(3) . . . . ?
C4 C5 C6 C7 -179.78(17) . . . . ?
C5 C6 C7 N3 173.17(16) . . . . ?
C5 C6 C7 N5 -8.4(3) . . . . ?
C6 N2 C2 C3 0.4(2) . . . . ?
C7 N3 N4 C8 0.96(18) . . . . ?
C7 N5 C8 N4 -0.64(18) . . . . ?
C7 N5 C8 C9 177.66(15) . . . . ?
C8 N5 C7 N3 1.23(17) . . . . ?
C8 N5 C7 C6 -177.32(16) . . . . ?
C8 C9 C13 C12 177.45(17) . . . . ?
C15 N9 C19 C18 0.9(2) . . . . ?
C15 N9 C19 C20 -178.66(14) . . . . ?
C15 C16 C17 C18 0.2(3) . . . . ?
C16 C17 C18 C19 -0.5(3) . . . . ?
C17 C18 C19 N9 0.0(3) . . . . ?
C17 C18 C19 C20 179.45(16) . . . . ?
C18 C19 C20 N10 -177.11(16) . . . . ?
C18 C19 C20 N12 0.6(3) . . . . ?
C19 N9 C15 C16 -1.3(2) . . . . ?
C20 N10 N11 C21 -0.22(17) . . . . ?
C20 N12 C21 N11 -0.81(18) . . . . ?
C20 N12 C21 C22 178.70(15) . . . . ?
C21 N12 C20 N10 0.66(18) . . . . ?
C21 N12 C20 C19 -177.27(17) . . . . ?
C21 C22 C26 C25 176.52(16) . . . . ?
C22 N14 C23 C24 1.3(3) . . . . ?
C23 N14 C22 C21 -177.54(15) . . . . ?
C23 N14 C22 C26 1.4(2) . . . . ?
C23 C24 C25 C26 1.6(3) . . . . ?
C24 C25 C26 C22 0.8(3) . . . . ?
N7 C9 C13 C12 -0.9(3) . . . . ?
N7 C10 C11 C12 -1.4(3) . . . . ?
C9 N7 C10 C11 1.1(3) . . . . ?
C9 C13 C12 C11 0.6(3) . . . . ?
C13 C12 C11 C10 0.5(3) . . . . ?
C10 N7 C9 C8 -178.35(15) . . . . ?
C10 N7 C9 C13 0.1(3) . . . . ?
